data_1552117
loop_
_publ_author_name
'Akkurt, Mehmet'
'Shikhaliyev, Namiq Q.'
'Askerova, Ulviyya F.'
'Mukhtarova, Sevinc H.'
'Mammadova, Gunay Z.'
'Toze, Flavien A. A.'

_publ_section_title
;
 (1<i>Z</i>,2<i>Z</i>)-1,2-Bis(2-(3,5-bis(trifluoromethyl)phenyl)hydrazineylidene)-1,2-bis(4-methoxyphenyl)ethane
 including an unknown solvate
;
_journal_coeditor_code HB4306
_journal_issue 7
_journal_name_full IUCrData
_journal_page_first x191010
_journal_paper_doi 10.1107/S2414314619010101
_journal_volume 4
_journal_year 2019
_chemical_formula_iupac 'C32 H22 F12 N4 O2'
_chemical_formula_moiety 'C32 H22 F12 N4 O2'
_chemical_formula_sum 'C32 H22 F12 N4 O2'
_chemical_formula_weight 722.54
_chemical_name_systematic
;
(1<i>Z</i>,2<i>Z</i>)-1,2-Bis(2-(3,5-bis(trifluoromethyl)phenyl)\
hydrazineylidene)-1,2-bis(4-methoxyphenyl)ethane
;
_space_group_crystal_system orthorhombic
_space_group_IT_number 60
_space_group_name_Hall '-P 2n 2ab'
_space_group_name_H-M_alt 'P b c n'
_symmetry_space_group_name_Hall '-P 2n 2ab'
_symmetry_space_group_name_H-M 'P b c n'
_atom_sites_solution_hydrogens mixed
_atom_sites_solution_primary difmap
_atom_sites_solution_secondary difmap
_audit_creation_method SHELXL-2013
_cell_angle_alpha 90
_cell_angle_beta 90
_cell_angle_gamma 90
_cell_formula_units_Z 4
_cell_length_a 13.479(3)
_cell_length_b 11.213(2)
_cell_length_c 22.552(5)
_cell_measurement_reflns_used 600
_cell_measurement_temperature 100(2)
_cell_measurement_theta_max 30.0
_cell_measurement_theta_min 2.0
_cell_volume 3408.5(12)
_computing_cell_refinement
;
<i>iMosflm</i> (Battye et al., 2011)
;
_computing_data_collection
;
<i>Marccd</i> (Doyle, 2011)
;
_computing_data_reduction
;
<i>iMosflm</i> (Battye et al., 2011)
;
_computing_molecular_graphics
;
ORTEP-3for Windows (Farrugia, 2012)
;
_computing_publication_material
;
PLATON (Spek, 2009)
;
_computing_structure_refinement
;
<i>SHELXL2016/6</i> (Sheldrick, 2015b)
;
_computing_structure_solution
;
<i>SHELXT2016/6</i> (Sheldrick, 2015a)
;
_diffrn_ambient_temperature 100(2)
_diffrn_measured_fraction_theta_full 0.993
_diffrn_measured_fraction_theta_max 0.992
_diffrn_measurement_device_type 'Rayonix SX165 CCD'
_diffrn_measurement_method '/f scan'
_diffrn_radiation_type synchrotron
_diffrn_radiation_wavelength 0.78790
_diffrn_reflns_av_R_equivalents 0.0616
_diffrn_reflns_av_unetI/netI 0.0298
_diffrn_reflns_limit_h_max 17
_diffrn_reflns_limit_h_min -17
_diffrn_reflns_limit_k_max 14
_diffrn_reflns_limit_k_min -14
_diffrn_reflns_limit_l_max 29
_diffrn_reflns_limit_l_min -29
_diffrn_reflns_number 34331
_diffrn_reflns_theta_full 28.212
_diffrn_reflns_theta_max 31.028
_diffrn_reflns_theta_min 2.002
_exptl_absorpt_coefficient_mu 0.171
_exptl_absorpt_correction_T_max 0.972
_exptl_absorpt_correction_T_min 0.954
_exptl_absorpt_correction_type multi-scan
_exptl_absorpt_process_details
;
(<i>SCALA</i>; Evans, 2006)
;
_exptl_crystal_colour colourless
_exptl_crystal_density_diffrn 1.408
_exptl_crystal_description prism
_exptl_crystal_F_000 1464
_exptl_crystal_size_max 0.18
_exptl_crystal_size_mid 0.12
_exptl_crystal_size_min 0.10
_refine_diff_density_max 0.521
_refine_diff_density_min -0.561
_refine_ls_extinction_coef 0.0077(7)
_refine_ls_extinction_expression Fc^*^=kFc[1+0.001xFc^2^\l^3^/sin(2\q)]^-1/4^
_refine_ls_extinction_method
;
SHELXL-2018/1 (Sheldrick 2015b)
;
_refine_ls_goodness_of_fit_ref 1.018
_refine_ls_hydrogen_treatment mixed
_refine_ls_matrix_type full
_refine_ls_number_parameters 237
_refine_ls_number_reflns 3971
_refine_ls_number_restraints 18
_refine_ls_restrained_S_all 1.033
_refine_ls_R_factor_all 0.1153
_refine_ls_R_factor_gt 0.0792
_refine_ls_shift/su_max 0.000
_refine_ls_shift/su_mean 0.000
_refine_ls_structure_factor_coef Fsqd
_refine_ls_weighting_details 'w=1/[\s^2^(Fo^2^)+(0.08P)^2^+4P] where P=(Fo^2^+2Fc^2^)/3'
_refine_ls_weighting_scheme calc
_refine_ls_wR_factor_gt 0.1897
_refine_ls_wR_factor_ref 0.2152
_reflns_number_gt 2478
_reflns_number_total 3971
_reflns_threshold_expression 'I > 2\s(I)'
_cod_data_source_file hb4306sup1.cif
_cod_data_source_block I
_cod_database_code 1552117
_shelx_space_group_comment
;
The symmetry employed for this shelxl refinement is uniquely defined
by the following loop, which should always be used as a source of
symmetry information in preference to the above space-group names.
They are only intended as comments.
;
_shelx_estimated_absorpt_t_min 0.968
_shelx_estimated_absorpt_t_max 0.982
_shelxl_version_number .2013

loop_
_space_group_symop_operation_xyz
'x, y, z'
'-x+1/2, -y+1/2, z+1/2'
'-x, y, -z+1/2'
'x+1/2, -y+1/2, -z'
'-x, -y, -z'
'x-1/2, y-1/2, -z-1/2'
'x, -y, z-1/2'
'-x-1/2, y-1/2, z'

loop_
_atom_site_type_symbol
_atom_site_label
_atom_site_fract_x
_atom_site_fract_y
_atom_site_fract_z
_atom_site_U_iso_or_equiv
_atom_site_adp_type
_atom_site_calc_flag
_atom_site_occupancy
_atom_site_disorder_assembly
_atom_site_disorder_group
F F1 0.8573(3) 0.6496(2) 0.57941(18) 0.0832(7) Uani d 0.6 A 1
F F2 0.8431(3) 0.5107(4) 0.51521(11) 0.0832(7) Uani d 0.6 A 1
F F3 0.8715(3) 0.4684(3) 0.60651(16) 0.0832(7) Uani d 0.6 A 1
F F1' 0.8618(8) 0.6207(7) 0.6062(4) 0.0832(7) Uani d 0.2 A 2
F F2' 0.8426(8) 0.5731(9) 0.5152(2) 0.0832(7) Uani d 0.2 A 2
F F3' 0.8670(8) 0.4374(5) 0.5803(5) 0.0832(7) Uani d 0.2 A 2
F F1" 0.8783(8) 0.5085(9) 0.6148(4) 0.0832(7) Uani d 0.2 A 3
F F2" 0.8552(7) 0.6378(6) 0.5458(5) 0.0832(7) Uani d 0.2 A 3
F F3" 0.8270(8) 0.4531(7) 0.5295(4) 0.0832(7) Uani d 0.2 A 3
F F4 0.38927(16) 0.6493(2) 0.52250(11) 0.0811(7) Uani d 1 . .
F F5 0.47074(18) 0.79502(19) 0.55878(11) 0.0837(7) Uani d 1 . .
F F6 0.51490(18) 0.7197(2) 0.47565(11) 0.0857(7) Uani d 1 . .
O O1 0.80893(17) -0.1149(2) 0.84552(11) 0.0618(6) Uani d 1 . .
N N1 0.59184(19) 0.2977(2) 0.70406(12) 0.0541(6) Uani d 1 . .
N N2 0.5315(2) 0.3763(2) 0.67618(14) 0.0586(7) Uani d 1 . .
H H2 0.474(3) 0.370(4) 0.6825(17) 0.070 Uiso d 1 . .
C C1 0.5545(2) 0.2249(3) 0.74170(15) 0.0513(7) Uani d 1 . .
C C2 0.6199(2) 0.1371(3) 0.77029(15) 0.0543(8) Uani d 1 . .
C C3 0.5875(3) 0.0684(3) 0.81721(16) 0.0603(8) Uani d 1 . .
H H3 0.5219 0.0796 0.8317 0.072 Uiso calc 1 . .
C C4 0.6476(3) -0.0165(3) 0.84393(17) 0.0627(9) Uani d 1 . .
H H4 0.6235 -0.0628 0.8761 0.075 Uiso calc 1 . .
C C5 0.7433(2) -0.0327(3) 0.82289(15) 0.0558(8) Uani d 1 . .
C C6 0.7778(2) 0.0366(3) 0.77612(15) 0.0581(8) Uani d 1 . .
H H6 0.8437 0.0263 0.7621 0.070 Uiso calc 1 . .
C C7 0.7173(2) 0.1194(3) 0.75029(16) 0.0567(8) Uani d 1 . .
H H7 0.7417 0.1659 0.7182 0.068 Uiso calc 1 . .
C C8 0.7725(3) -0.1975(3) 0.88859(17) 0.0694(10) Uani d 1 . .
H H8A 0.7180 -0.2439 0.8714 0.104 Uiso calc 1 . .
H H8B 0.7485 -0.1538 0.9234 0.104 Uiso calc 1 . .
H H8C 0.8261 -0.2515 0.9005 0.104 Uiso calc 1 . .
C C9 0.5710(2) 0.4527(3) 0.63442(15) 0.0564(8) Uani d 1 . .
C C10 0.6731(2) 0.4553(3) 0.62320(15) 0.0580(8) Uani d 1 . .
H H10 0.7165 0.4028 0.6436 0.070 Uiso calc 1 . .
C C11 0.7098(3) 0.5348(3) 0.58237(16) 0.0610(8) Uani d 1 . .
C C12 0.6496(3) 0.6129(3) 0.55145(16) 0.0627(9) Uani d 1 . .
H H12 0.6768 0.6684 0.5241 0.075 Uiso calc 1 . .
C C13 0.5475(3) 0.6076(3) 0.56162(16) 0.0595(8) Uani d 1 . .
C C14 0.5086(3) 0.5286(3) 0.60240(16) 0.0600(8) Uani d 1 . .
H H14 0.4389 0.5259 0.6088 0.072 Uiso calc 1 . .
C C15 0.8195(2) 0.5397(2) 0.57040(12) 0.0723(10) Uani d 1 . .
C C16 0.4815(3) 0.6924(3) 0.52972(18) 0.0669(9) Uani d 1 . .

loop_
_atom_site_aniso_label
_atom_site_aniso_U_11
_atom_site_aniso_U_22
_atom_site_aniso_U_33
_atom_site_aniso_U_12
_atom_site_aniso_U_13
_atom_site_aniso_U_23
F1 0.0625(9) 0.0989(17) 0.0883(16) -0.0094(12) 0.0081(11) 0.0227(13)
F2 0.0625(9) 0.0989(17) 0.0883(16) -0.0094(12) 0.0081(11) 0.0227(13)
F3 0.0625(9) 0.0989(17) 0.0883(16) -0.0094(12) 0.0081(11) 0.0227(13)
F1' 0.0625(9) 0.0989(17) 0.0883(16) -0.0094(12) 0.0081(11) 0.0227(13)
F2' 0.0625(9) 0.0989(17) 0.0883(16) -0.0094(12) 0.0081(11) 0.0227(13)
F3' 0.0625(9) 0.0989(17) 0.0883(16) -0.0094(12) 0.0081(11) 0.0227(13)
F1" 0.0625(9) 0.0989(17) 0.0883(16) -0.0094(12) 0.0081(11) 0.0227(13)
F2" 0.0625(9) 0.0989(17) 0.0883(16) -0.0094(12) 0.0081(11) 0.0227(13)
F3" 0.0625(9) 0.0989(17) 0.0883(16) -0.0094(12) 0.0081(11) 0.0227(13)
F4 0.0686(13) 0.0683(13) 0.1064(17) 0.0058(11) -0.0214(12) 0.0126(12)
F5 0.0879(15) 0.0552(12) 0.1079(17) 0.0166(11) -0.0122(13) -0.0034(12)
F6 0.0849(15) 0.0845(16) 0.0877(16) 0.0244(13) 0.0063(13) 0.0265(12)
O1 0.0574(13) 0.0502(12) 0.0779(15) 0.0070(10) -0.0006(12) 0.0084(11)
N1 0.0492(13) 0.0475(13) 0.0655(16) 0.0000(11) 0.0017(12) 0.0036(12)
N2 0.0458(14) 0.0519(15) 0.0781(19) 0.0036(12) 0.0052(13) 0.0136(13)
C1 0.0476(15) 0.0424(15) 0.0638(18) -0.0013(13) 0.0054(14) -0.0024(13)
C2 0.0501(16) 0.0450(15) 0.0677(19) -0.0006(13) 0.0067(15) -0.0014(14)
C3 0.0507(17) 0.0526(17) 0.078(2) 0.0018(14) 0.0086(16) 0.0090(16)
C4 0.0589(19) 0.0563(19) 0.073(2) 0.0023(16) 0.0088(17) 0.0146(16)
C5 0.0529(17) 0.0455(16) 0.0691(19) 0.0036(13) -0.0009(15) 0.0008(15)
C6 0.0500(17) 0.0546(18) 0.070(2) 0.0044(14) 0.0083(15) 0.0011(16)
C7 0.0509(17) 0.0499(16) 0.0692(19) 0.0015(14) 0.0098(15) 0.0064(15)
C8 0.075(2) 0.0582(19) 0.075(2) 0.0094(18) -0.0009(19) 0.0113(18)
C9 0.0537(17) 0.0478(16) 0.068(2) 0.0013(14) 0.0037(15) 0.0055(15)
C10 0.0511(17) 0.0511(17) 0.072(2) -0.0008(14) 0.0014(15) 0.0075(15)
C11 0.0525(17) 0.0577(19) 0.073(2) -0.0002(15) 0.0010(16) 0.0095(16)
C12 0.063(2) 0.0541(18) 0.070(2) -0.0006(16) 0.0032(17) 0.0106(16)
C13 0.0610(19) 0.0474(16) 0.070(2) 0.0041(15) -0.0047(17) 0.0054(15)
C14 0.0524(17) 0.0525(18) 0.075(2) 0.0046(14) 0.0000(16) 0.0029(16)
C15 0.063(2) 0.071(2) 0.083(3) -0.0008(18) 0.0034(19) 0.022(2)
C16 0.065(2) 0.0529(18) 0.083(3) 0.0053(16) -0.0003(19) 0.0067(18)

loop_
_atom_type_symbol
_atom_type_description
_atom_type_scat_dispersion_real
_atom_type_scat_dispersion_imag
_atom_type_scat_source
C C 0.0050 0.0020 'International Tables Vol C Tables 4.2.6.8 and 6.1.1.4'
H H 0.0000 0.0000 'International Tables Vol C Tables 4.2.6.8 and 6.1.1.4'
N N 0.0080 0.0040 'International Tables Vol C Tables 4.2.6.8 and 6.1.1.4'
O O 0.0137 0.0080 'International Tables Vol C Tables 4.2.6.8 and 6.1.1.4'
F F 0.0218 0.0129 'International Tables Vol C Tables 4.2.6.8 and 6.1.1.4'

loop_
_geom_angle_atom_site_label_1
_geom_angle_atom_site_label_2
_geom_angle_atom_site_label_3
_geom_angle_site_symmetry_3
_geom_angle
C5 O1 C8 . 117.7(3)
C1 N1 N2 . 119.1(3)
N1 N2 C9 . 119.3(3)
N1 N2 H2 . 116(3)
C9 N2 H2 . 124(3)
N1 C1 C2 . 118.8(3)
N1 C1 C1 3_656 123.0(3)
C2 C1 C1 3_656 118.2(3)
C3 C2 C7 . 117.7(3)
C3 C2 C1 . 121.3(3)
C7 C2 C1 . 121.0(3)
C2 C3 C4 . 122.1(3)
C2 C3 H3 . 119.0
C4 C3 H3 . 119.0
C5 C4 C3 . 119.0(3)
C5 C4 H4 . 120.5
C3 C4 H4 . 120.5
O1 C5 C4 . 124.0(3)
O1 C5 C6 . 116.1(3)
C4 C5 C6 . 119.8(3)
C7 C6 C5 . 120.3(3)
C7 C6 H6 . 119.9
C5 C6 H6 . 119.9
C6 C7 C2 . 121.2(3)
C6 C7 H7 . 119.4
C2 C7 H7 . 119.4
O1 C8 H8A . 109.5
O1 C8 H8B . 109.5
H8A C8 H8B . 109.5
O1 C8 H8C . 109.5
H8A C8 H8C . 109.5
H8B C8 H8C . 109.5
N2 C9 C14 . 119.9(3)
N2 C9 C10 . 121.1(3)
C14 C9 C10 . 119.0(3)
C11 C10 C9 . 119.3(3)
C11 C10 H10 . 120.3
C9 C10 H10 . 120.3
C10 C11 C12 . 122.5(3)
C10 C11 C15 . 119.9(3)
C12 C11 C15 . 117.6(3)
C11 C12 C13 . 118.0(3)
C11 C12 H12 . 121.0
C13 C12 H12 . 121.0
C14 C13 C12 . 120.7(3)
C14 C13 C16 . 120.4(3)
C12 C13 C16 . 118.8(3)
C13 C14 C9 . 120.4(3)
C13 C14 H14 . 119.8
C9 C14 H14 . 119.8
F2" C15 F1" . 108.6(3)
F3' C15 F2' . 106.6(3)
F2 C15 F3 . 107.4(3)
F3' C15 F1' . 106.1(3)
F2' C15 F1' . 105.7(3)
F2" C15 F3" . 106.6(3)
F1" C15 F3" . 106.5(3)
F2 C15 F1 . 106.0(2)
F3 C15 F1 . 104.8(2)
F2" C15 C11 . 117.6(5)
F1" C15 C11 . 116.3(6)
F2 C15 C11 . 113.3(3)
F3' C15 C11 . 114.2(5)
F2' C15 C11 . 114.0(5)
F3 C15 C11 . 112.5(3)
F1' C15 C11 . 109.6(5)
F3" C15 C11 . 99.8(5)
F1 C15 C11 . 112.2(3)
F6 C16 F5 . 106.8(3)
F6 C16 F4 . 106.5(3)
F5 C16 F4 . 105.6(3)
F6 C16 C13 . 112.7(3)
F5 C16 C13 . 112.3(3)
F4 C16 C13 . 112.4(3)

loop_
_geom_bond_atom_site_label_1
_geom_bond_atom_site_label_2
_geom_bond_site_symmetry_2
_geom_bond_distance
F1 C15 . 1.349(3)
F2 C15 . 1.325(3)
F3 C15 . 1.339(3)
F1' C15 . 1.342(3)
F2' C15 . 1.336(3)
F3' C15 . 1.333(3)
F1" C15 . 1.324(3)
F2" C15 . 1.323(3)
F3" C15 . 1.343(3)
F4 C16 . 1.344(4)
F5 C16 . 1.332(4)
F6 C16 . 1.335(4)
O1 C5 . 1.375(4)
O1 C8 . 1.429(4)
N1 C1 . 1.280(4)
N1 N2 . 1.355(4)
N2 C9 . 1.380(4)
N2 H2 . 0.79(4)
C1 C2 . 1.471(4)
C1 C1 3_656 1.516(6)
C2 C3 . 1.380(4)
C2 C7 . 1.403(4)
C3 C4 . 1.388(5)
C3 H3 . 0.9500
C4 C5 . 1.386(5)
C4 H4 . 0.9500
C5 C6 . 1.391(5)
C6 C7 . 1.366(4)
C6 H6 . 0.9500
C7 H7 . 0.9500
C8 H8A . 0.9800
C8 H8B . 0.9800
C8 H8C . 0.9800
C9 C14 . 1.398(5)
C9 C10 . 1.399(4)
C10 C11 . 1.373(5)
C10 H10 . 0.9500
C11 C12 . 1.383(5)
C11 C15 . 1.504(4)
C12 C13 . 1.396(5)
C12 H12 . 0.9500
C13 C14 . 1.380(5)
C13 C16 . 1.488(5)
C14 H14 . 0.9500

loop_
_geom_hbond_atom_site_label_D
_geom_hbond_atom_site_label_H
_geom_hbond_atom_site_label_A
_geom_hbond_site_symmetry_A
_geom_hbond_distance_DH
_geom_hbond_distance_HA
_geom_hbond_distance_DA
_geom_hbond_angle_DHA
_geom_hbond_publ_flag
N2 H2 O1 6_567 0.79(4) 2.32(4) 3.041(4) 152(4) yes
C3 H3 F1" 6_557 0.95 2.42 3.279(11) 151 yes
C4 H4 F5 3_646 0.95 2.51 3.439(4) 165 yes
C10 H10 F3 . 0.95 2.37 2.705(5) 100 no
C14 H14 O1 6_567 0.95 2.57 3.348(5) 139 yes

loop_
_geom_torsion_atom_site_label_1
_geom_torsion_atom_site_label_2
_geom_torsion_atom_site_label_3
_geom_torsion_atom_site_label_4
_geom_torsion_site_symmetry_1
_geom_torsion_site_symmetry_4
_geom_torsion
C1 N1 N2 C9 . . -178.3(3)
N2 N1 C1 C2 . . 177.9(3)
N2 N1 C1 C1 . 3_656 -2.0(5)
N1 C1 C2 C3 . . 170.4(3)
C1 C1 C2 C3 3_656 . -9.6(5)
N1 C1 C2 C7 . . -10.2(5)
C1 C1 C2 C7 3_656 . 169.7(3)
C7 C2 C3 C4 . . -0.6(5)
C1 C2 C3 C4 . . 178.7(3)
C2 C3 C4 C5 . . 0.1(6)
C8 O1 C5 C4 . . 7.5(5)
C8 O1 C5 C6 . . -172.5(3)
C3 C4 C5 O1 . . -179.4(3)
C3 C4 C5 C6 . . 0.7(5)
O1 C5 C6 C7 . . 179.1(3)
C4 C5 C6 C7 . . -0.9(5)
C5 C6 C7 C2 . . 0.4(5)
C3 C2 C7 C6 . . 0.4(5)
C1 C2 C7 C6 . . -179.0(3)
N1 N2 C9 C14 . . 175.6(3)
N1 N2 C9 C10 . . -4.1(5)
N2 C9 C10 C11 . . -178.3(3)
C14 C9 C10 C11 . . 1.9(5)
C9 C10 C11 C12 . . -0.1(6)
C9 C10 C11 C15 . . 179.2(3)
C10 C11 C12 C13 . . -1.6(6)
C15 C11 C12 C13 . . 179.0(3)
C11 C12 C13 C14 . . 1.6(5)
C11 C12 C13 C16 . . 178.8(3)
C12 C13 C14 C9 . . 0.2(5)
C16 C13 C14 C9 . . -177.0(3)
N2 C9 C14 C13 . . 178.3(3)
C10 C9 C14 C13 . . -1.9(5)
C10 C11 C15 F2" . . -159.7(6)
C12 C11 C15 F2" . . 19.7(7)
C10 C11 C15 F1" . . -28.4(6)
C12 C11 C15 F1" . . 151.0(6)
C10 C11 C15 F2 . . 116.9(4)
C12 C11 C15 F2 . . -63.7(4)
C10 C11 C15 F3' . . 27.3(6)
C12 C11 C15 F3' . . -153.3(6)
C10 C11 C15 F2' . . 150.2(6)
C12 C11 C15 F2' . . -30.4(6)
C10 C11 C15 F3 . . -5.2(5)
C12 C11 C15 F3 . . 174.2(3)
C10 C11 C15 F1' . . -91.5(6)
C12 C11 C15 F1' . . 87.9(6)
C10 C11 C15 F3" . . 85.6(6)
C12 C11 C15 F3" . . -95.0(6)
C10 C11 C15 F1 . . -123.2(4)
C12 C11 C15 F1 . . 56.2(4)
C14 C13 C16 F6 . . -149.8(3)
C12 C13 C16 F6 . . 32.9(5)
C14 C13 C16 F5 . . 89.5(4)
C12 C13 C16 F5 . . -87.8(4)
C14 C13 C16 F4 . . -29.5(5)
C12 C13 C16 F4 . . 153.3(3)

loop_
_platon_squeeze_void_nr
_platon_squeeze_void_average_x
_platon_squeeze_void_average_y
_platon_squeeze_void_average_z
_platon_squeeze_void_volume
_platon_squeeze_void_count_electrons
_platon_squeeze_void_content
1 0.500 0.228 0.250 96 26 ' '
2 0.000 0.271 0.750 96 26 ' '
3 0.000 0.728 0.250 96 26 ' '
4 0.500 0.771 0.750 96 26 ' '

_cod_database_fobs_code 1552117
